data_4001208
loop_
_publ_author_name
'Zhou, Yongkai'
'Adams, Stefan'
'Rao, R. Prasada'
'Edwards, Doreen D.'
'Neiman, Arkady'
'Pestereva, N.'

_publ_section_title
;
 Charge Transport by Polyatomic Anion Diffusion in Sc2(WO4)3
;
_journal_issue 20
_journal_name_full 'Chemistry of Materials'
_journal_page_first 6335
_journal_paper_doi 10.1021/cm800466y
_journal_volume 20
_journal_year 2008
_chemical_formula_moiety ' Sc2(WO4)3 '
_chemical_formula_sum 'O12 Sc2 W3'
_chemical_formula_weight 833.45
_chemical_melting_point 1913
_chemical_name_common ' Scandium Tungstate '
_chemical_name_systematic ' Scandium Tungstate '
_space_group_IT_number 60
_symmetry_cell_setting orthorhombic
_symmetry_space_group_name_Hall '-P 2a 2n'
_symmetry_space_group_name_H-M 'P n c a'
_audit_creation_date 2008-01-25T12:03
_audit_creation_method 'from EXP file using GSAS2CIF'
_audit_update_record ' 2008-01-25T12:03  Initial CIF as created by GSAS2CIF'
_cell_angle_alpha 90.0
_cell_angle_beta 90.0
_cell_angle_gamma 90.0
_cell_formula_units_Z 4
_cell_length_a 9.61588(6)
_cell_length_b 13.35786(9)
_cell_length_c 9.54392(6)
_cell_measurement_temperature 1300
_cell_volume 1225.893(14)
_computing_structure_refinement GSAS
_pd_block_id 2008-01-25T12:03|T11K|Zhou_Yongkai|Philips_Xpert
_refine_ls_goodness_of_fit_all 1.85
_refine_ls_matrix_type full
_refine_ls_number_parameters 51
_refine_ls_number_restraints 0
_refine_ls_shift/su_max 0.03
_refine_ls_shift/su_mean 0.01
_cod_data_source_file cm800466y_si_027.cif
_cod_data_source_block T1300K
_cod_depositor_comments
;
The following automatic conversions were performed:

'_chemical_melting_point' value ' 1913K ' was changed to '1913' - the
value should be numeric and without a unit
designator.

'_geom_bond_publ_flag' value 'N' changed to 'n'
according to /home/saulius/struct/CIF-dictionaries/cif_core.dic
dictionary named 'cif_core.dic' version 2.4.1 from 2010-06-29 (26
times).

'_geom_angle_publ_flag' value 'N' changed to 'n' according
to /home/saulius/struct/CIF-dictionaries/cif_core.dic dictionary
named 'cif_core.dic' version 2.4.1 from 2010-06-29 (33 times).

Automatic conversion script
Id: cif_fix_values 1715 2011-07-08 13:25:40Z adriana 
;
_cod_original_cell_volume 1225.894(17)
_cod_database_code 4001208

loop_
_symmetry_equiv_pos_site_id
_symmetry_equiv_pos_as_xyz
1 +x,+y,+z
2 -x+1/2,+y+1/2,+z+1/2
3 +x,-y+1/2,+z+1/2
4 -x+1/2,-y,+z
-1 -x,-y,-z
-2 +x+1/2,-y+1/2,-z+1/2
-3 -x,+y+1/2,-z+1/2
-4 +x+1/2,+y,-z

loop_
_atom_site_type_symbol
_atom_site_label
_atom_site_fract_x
_atom_site_fract_y
_atom_site_fract_z
_atom_site_occupancy
_atom_site_thermal_displace_type
_atom_site_U_iso_or_equiv
_atom_site_symmetry_multiplicity
Sc Sc1 0.4722(5) 0.38263(29) 0.2475(6) 1.0 Uiso 0.0272(14) 8
W W1 0.25 0.0 0.47083(19) 1.0 Uiso 0.0345(4) 4
W W2 0.11202(14) 0.35630(10) 0.39020(14) 1.0 Uiso 0.0345(4) 8
O O1 0.0981(16) 0.1274(11) 0.0673(16) 1.0 Uiso 0.0831(24) 8
O O2 0.1540(15) 0.0776(10) 0.3750(18) 1.0 Uiso 0.0831(24) 8
O O3 0.0035(15) 0.2666(12) 0.3100(15) 1.0 Uiso 0.0831(24) 8
O O4 0.3367(16) 0.4050(10) 0.0733(16) 1.0 Uiso 0.0831(24) 8
O O5 0.0511(14) 0.4717(11) 0.3159(16) 1.0 Uiso 0.0831(24) 8
O O6 0.2944(17) 0.3456(11) 0.3424(16) 1.0 Uiso 0.0831(24) 8

loop_
_atom_type_symbol
_atom_type_number_in_cell
Sc 8.0
W 12.0
O 48.0

loop_
_geom_angle_atom_site_label_1
_geom_angle_atom_site_label_2
_geom_angle_atom_site_label_3
_geom_angle
_geom_angle_site_symmetry_1
_geom_angle_site_symmetry_3
_geom_angle_publ_flag
O1 Sc1 O2 90.3(6) -2_666 -2_666 n
O1 Sc1 O3 94.3(6) -2_666 -2_666 n
O1 Sc1 O4 174.2(6) -2_666 1_555 n
O1 Sc1 O5 81.9(6) -2_666 4_565 n
O1 Sc1 O6 95.4(7) -2_666 1_555 n
O2 Sc1 O3 88.6(6) -2_666 -2_666 n
O2 Sc1 O4 92.2(6) -2_666 1_555 n
O2 Sc1 O5 91.6(6) -2_666 4_565 n
O2 Sc1 O6 174.3(7) -2_666 1_555 n
O3 Sc1 O4 90.9(6) -2_666 1_555 n
O3 Sc1 O5 176.3(6) -2_666 4_565 n
O3 Sc1 O6 90.3(6) -2_666 1_555 n
O4 Sc1 O5 92.8(5) 1_555 4_565 n
O4 Sc1 O6 82.2(6) 1_555 1_555 n
O5 Sc1 O6 89.8(6) 4_565 1_555 n
O2 W1 O2 113.2(11) 1_555 4_555 n
O2 W1 O4 118.7(7) 1_555 2_545 n
O2 W1 O4 96.7(7) 1_555 3_555 n
O2 W1 O4 96.7(7) 4_555 2_545 n
O2 W1 O4 118.7(7) 4_555 3_555 n
O4 W1 O4 114.4(9) 2_545 3_555 n
O1 W2 O3 118.0(7) 3_555 1_555 n
O1 W2 O5 104.8(7) 3_555 1_555 n
O1 W2 O6 109.5(7) 3_555 1_555 n
O3 W2 O5 102.6(8) 1_555 1_555 n
O3 W2 O6 114.1(7) 1_555 1_555 n
O5 W2 O6 106.5(7) 1_555 1_555 n
Sc1 O1 W2 150.0(9) -2_466 3_554 n
Sc1 O2 W1 153.7(9) -2_555 1_555 n
Sc1 O3 W2 147.9(9) -2_466 1_555 n
Sc1 O4 W1 143.3(8) 1_555 2_554 n
Sc1 O5 W2 165.9(9) 4_565 1_555 n
Sc1 O6 W2 157.0(9) 1_555 1_555 n

loop_
_geom_bond_atom_site_label_1
_geom_bond_atom_site_label_2
_geom_bond_distance
_geom_bond_site_symmetry_2
_geom_bond_publ_flag
Sc1 O1 2.146(16) -2_555 n
Sc1 O2 2.169(16) -2_555 n
Sc1 O3 2.090(15) -2_555 n
Sc1 O4 2.134(15) 1_555 n
Sc1 O5 2.065(15) 4_565 n
Sc1 O6 1.997(16) 1_555 n
W1 O2 1.662(15) 1_555 n
W1 O2 1.662(15) 4_555 n
W1 O4 1.806(14) 2_545 n
W1 O4 1.806(14) 3_555 n
W2 O1 1.709(15) 3_555 n
W2 O3 1.763(15) 1_555 n
W2 O5 1.795(15) 1_555 n
W2 O6 1.818(17) 1_555 n
O1 Sc1 2.146(16) -2_455 n
O1 W2 1.709(15) 3_554 n
O2 Sc1 2.169(16) -2_455 n
O2 W1 1.662(15) 1_555 n
O3 Sc1 2.090(15) -2_455 n
O3 W2 1.763(15) 1_555 n
O4 Sc1 2.134(15) 1_555 n
O4 W1 1.806(14) 2_554 n
O5 Sc1 2.065(15) 4_565 n
O5 W2 1.795(15) 1_555 n
O6 Sc1 1.997(16) 1_555 n
O6 W2 1.818(17) 1_555 n
